data_7062179
loop_
_publ_author_name
'Yuan, Xin'
'Lei, Yelong'
'Fu, Zhicheng'
'Xu, Jiaxi'

_publ_section_title
;
 [4+2] Annulation of arylmethylphosphonochloridates with
 dibenzo[b,f][1,4]oxazepines: a practical approach to polycyclic
 benzo-\d-phosphonolactams
;
_journal_issue 5
_journal_name_full 'New Journal of Chemistry'
_journal_page_first 2431
_journal_page_last 2435
_journal_paper_doi 10.1039/D2NJ05558A
_journal_volume 47
_journal_year 2023
_chemical_formula_moiety 'C23 H19 F3 N O3 P'
_chemical_formula_sum 'C23 H19 F3 N O3 P'
_chemical_formula_weight 445.36
_chemical_melting_point 441.1(10)
_chemical_name_common 'dibenzo[b,f]benzo[4,5][1,2]aza-phosphinino[1,6-d][1,4]oxazepine 15-oxide'
_chemical_name_systematic
;
 rel-(4bR,15R)-15-Ethoxy-3-(trifluoromethyl)-4b,16-dihydrodibenzo[b,f]benzo[4,5][1,2]aza-phosphinino[1,6-d][1,4]oxazepine 15-oxide 
;
_space_group_crystal_system monoclinic
_space_group_IT_number 14
_space_group_name_Hall '-P 2yn'
_space_group_name_H-M_alt 'P 1 21/n 1'
_atom_sites_solution_hydrogens geom
_atom_sites_solution_primary direct
_atom_sites_solution_secondary difmap
_audit_creation_date 2019-12-17
_audit_creation_method
;
  Olex2 1.1
  (compiled 2011.02.15 svn.r1672, GUI svn.r3494)
;
_audit_update_record
;
2022-10-10 deposited with the CCDC.	2022-12-22 downloaded from the CCDC.
;
_cell_angle_alpha 90.00
_cell_angle_beta 102.021(4)
_cell_angle_gamma 90.00
_cell_formula_units_Z 4
_cell_length_a 12.2468(5)
_cell_length_b 10.0570(5)
_cell_length_c 16.8219(9)
_cell_measurement_reflns_used 3130
_cell_measurement_temperature 112.35(10)
_cell_measurement_theta_max 28.6920
_cell_measurement_theta_min 3.7470
_cell_volume 2026.45(17)
_computing_cell_refinement
;
CrysAlisPro, Agilent Technologies,
Version 1.171.37.35 (release 13-08-2014 CrysAlis171 .NET)
(compiled Aug 13 2014,18:06:01)
;
_computing_data_collection
;
CrysAlisPro, Agilent Technologies,
Version 1.171.37.35 (release 13-08-2014 CrysAlis171 .NET)
(compiled Aug 13 2014,18:06:01)
;
_computing_data_reduction
;
CrysAlisPro, Agilent Technologies,
Version 1.171.37.35 (release 13-08-2014 CrysAlis171 .NET)
(compiled Aug 13 2014,18:06:01)
;
_computing_molecular_graphics
;
O. V. Dolomanov, L. J. Bourhis, R. J. Gildea, J. A. K. Howard and H. Puschmann,
OLEX2: a complete structure solution, refinement and analysis program.
J. Appl. Cryst. (2009). 42, 339-341.
;
_computing_publication_material
;
O. V. Dolomanov, L. J. Bourhis, R. J. Gildea, J. A. K. Howard and H. Puschmann,
OLEX2: a complete structure solution, refinement and analysis program.
J. Appl. Cryst. (2009). 42, 339-341.
;
_computing_structure_refinement 'SHELXL-97 (Sheldrick, 1997)'
_computing_structure_solution 'A short history of SHELX (Sheldrick, 2007)/Bruker'
_diffrn_ambient_environment N~2~
_diffrn_ambient_temperature 112.35(10)
_diffrn_detector 'CCD plate'
_diffrn_detector_area_resol_mean 16.0971
_diffrn_detector_type Eos
_diffrn_measured_fraction_theta_full 0.9977
_diffrn_measured_fraction_theta_max 0.8380
_diffrn_measurement_details
;
#__ type_ start__ end____ width___ exp.time_
  1 omega   58.00   86.00   1.0000    6.0000
omega____ theta____ kappa____ phi______ frames
    -       18.5772   57.0000 -150.0000 28

#__ type_ start__ end____ width___ exp.time_
  2 omega   27.00   83.00   1.0000    6.0000
omega____ theta____ kappa____ phi______ frames
    -       18.5772   57.0000 -180.0000 56

#__ type_ start__ end____ width___ exp.time_
  3 omega   49.00   88.00   1.0000    6.0000
omega____ theta____ kappa____ phi______ frames
    -       18.5772  178.0000    0.0000 39

#__ type_ start__ end____ width___ exp.time_
  4 omega   43.00   78.00   1.0000    6.0000
omega____ theta____ kappa____ phi______ frames
    -       18.5772  178.0000   90.0000 35

#__ type_ start__ end____ width___ exp.time_
  5 omega   31.00   90.00   1.0000    6.0000
omega____ theta____ kappa____ phi______ frames
    -       18.5772   19.0000  150.0000 59
;
_diffrn_measurement_device 'four-circle diffractometer'
_diffrn_measurement_device_type 'Xcalibur, Eos, Gemini'
_diffrn_measurement_method '\w scans'
_diffrn_orient_matrix_UB_11 -0.0424285000
_diffrn_orient_matrix_UB_12 0.0216527000
_diffrn_orient_matrix_UB_13 0.0200266000
_diffrn_orient_matrix_UB_21 -0.0399223000
_diffrn_orient_matrix_UB_22 -0.0378313000
_diffrn_orient_matrix_UB_23 -0.0274730000
_diffrn_orient_matrix_UB_31 0.0106707000
_diffrn_orient_matrix_UB_32 -0.0554352000
_diffrn_orient_matrix_UB_33 0.0265391000
_diffrn_radiation_monochromator graphite
_diffrn_radiation_probe x-ray
_diffrn_radiation_type 'Mo K\a'
_diffrn_radiation_wavelength 0.71073
_diffrn_reflns_av_R_equivalents 0.0292
_diffrn_reflns_av_unetI/netI 0.0430
_diffrn_reflns_limit_h_max 14
_diffrn_reflns_limit_h_min -15
_diffrn_reflns_limit_k_max 12
_diffrn_reflns_limit_k_min -7
_diffrn_reflns_limit_l_max 20
_diffrn_reflns_limit_l_min -14
_diffrn_reflns_number 8380
_diffrn_reflns_theta_full 26.00
_diffrn_reflns_theta_max 26.00
_diffrn_reflns_theta_min 3.07
_diffrn_source 'Enhance (Mo) X-ray Source'
_exptl_absorpt_coefficient_mu 0.189
_exptl_absorpt_correction_T_max 1.00000
_exptl_absorpt_correction_T_min 0.89299
_exptl_absorpt_correction_type multi-scan
_exptl_absorpt_process_details
;
CrysAlisPro, Agilent Technologies,
Version 1.171.37.35 (release 13-08-2014 CrysAlis171 .NET)
(compiled Aug 13 2014,18:06:01)
Empirical absorption correction using spherical harmonics,
 implemented in SCALE3 ABSPACK scaling algorithm.
;
_exptl_crystal_colour yellow
_exptl_crystal_density_diffrn 1.460
_exptl_crystal_density_method 'not measured'
_exptl_crystal_description block
_exptl_crystal_F_000 920
_exptl_crystal_size_max 0.39
_exptl_crystal_size_mid 0.34
_exptl_crystal_size_min 0.33
_refine_diff_density_max 0.451
_refine_diff_density_min -0.390
_refine_diff_density_rms 0.052
_refine_ls_extinction_method none
_refine_ls_goodness_of_fit_ref 1.028
_refine_ls_hydrogen_treatment mixed
_refine_ls_matrix_type full
_refine_ls_number_parameters 309
_refine_ls_number_reflns 3971
_refine_ls_number_restraints 51
_refine_ls_restrained_S_all 1.093
_refine_ls_R_factor_all 0.0538
_refine_ls_R_factor_gt 0.0427
_refine_ls_shift/su_max 0.001
_refine_ls_shift/su_mean 0.000
_refine_ls_structure_factor_coef Fsqd
_refine_ls_weighting_details 'calc w=1/[\s^2^(Fo^2^)+(0.0340P)^2^+1.2050P] where P=(Fo^2^+2Fc^2^)/3'
_refine_ls_weighting_scheme calc
_refine_ls_wR_factor_gt 0.0912
_refine_ls_wR_factor_ref 0.0981
_reflns_number_gt 3300
_reflns_number_total 3971
_reflns_threshold_expression >2sigma(I)
_cod_data_source_file d2nj05558a2.cif
_cod_data_source_block exp_6288
_cod_depositor_comments
;
The following automatic conversions were performed:

data item '_chemical_melting_point' value '167-169 deg' was changed
to '441.1(10)' -- it was converted from degrees Celsius (C) to
kelvins (K), the average value was taken and precision was estimated.

Automatic conversion script
Id: cif_fix_values 7556 2019-12-06 15:28:31Z antanas 

 Adding full bibliography for 7062179.cif.
;
_cod_original_cell_volume 2026.46(17)
_cod_database_code 7062179
_reflns_odcompleteness_completeness 99.77
_reflns_odcompleteness_iscentric 1
_reflns_odcompleteness_theta 26.32

loop_
_space_group_symop_id
_space_group_symop_operation_xyz
1 'x, y, z'
2 '-x+1/2, y+1/2, -z+1/2'
3 '-x, -y, -z'
4 'x-1/2, -y-1/2, z-1/2'

loop_
_atom_site_label
_atom_site_type_symbol
_atom_site_fract_x
_atom_site_fract_y
_atom_site_fract_z
_atom_site_U_iso_or_equiv
_atom_site_adp_type
_atom_site_occupancy
_atom_site_symmetry_multiplicity
_atom_site_calc_flag
_atom_site_refinement_flags
_atom_site_disorder_assembly
_atom_site_disorder_group
P1 P 0.47307(4) 0.60856(5) 0.18296(3) 0.01679(14) Uani 1 1 d . . .
F1 F 0.8019(7) 0.8486(4) -0.1097(3) 0.0668(17) Uani 0.574(10) 1 d PDU A 2
F2 F 0.6900(3) 0.9863(4) -0.0753(3) 0.0448(10) Uani 0.574(10) 1 d PDU A 2
F3 F 0.8527(7) 0.9724(10) -0.0043(5) 0.062(2) Uani 0.574(10) 1 d PDU A 2
F4 F 0.8679(7) 0.8312(5) -0.0681(6) 0.064(2) Uani 0.426(10) 1 d PDU A 1
F5 F 0.7129(6) 0.9293(12) -0.1058(4) 0.084(3) Uani 0.426(10) 1 d PDU A 1
F6 F 0.8310(9) 0.9907(11) -0.0002(7) 0.0428(17) Uani 0.426(10) 1 d PDU A 1
O1 O 0.43144(11) 0.52251(15) 0.24935(8) 0.0214(3) Uani 1 1 d . . .
O2 O 0.37686(11) 0.64043(15) 0.11795(8) 0.0229(3) Uani 1 1 d . . .
O3 O 0.66149(12) 0.81918(19) 0.39341(8) 0.0358(4) Uani 1 1 d . . .
N1 N 0.54515(13) 0.73454(17) 0.23193(9) 0.0158(4) Uani 1 1 d . . .
C1 C 0.58321(17) 0.5204(2) 0.15012(12) 0.0197(4) Uani 1 1 d . . .
H1A H 0.6387 0.4888 0.1978 0.024 Uiso 1 1 calc R . .
H1B H 0.5525 0.4421 0.1172 0.024 Uiso 1 1 calc R . .
C2 C 0.63826(16) 0.6135(2) 0.09983(11) 0.0176(4) Uani 1 1 d . . .
C3 C 0.65568(16) 0.5778(2) 0.02340(11) 0.0218(5) Uani 1 1 d . . .
H3 H 0.6353 0.4914 0.0027 0.026 Uiso 1 1 calc R . .
C4 C 0.70228(17) 0.6667(2) -0.02254(12) 0.0239(5) Uani 1 1 d . . .
H4 H 0.7148 0.6413 -0.0743 0.029 Uiso 1 1 calc R . .
C5 C 0.73084(17) 0.7938(2) 0.00744(12) 0.0223(5) Uani 1 1 d . A .
C6 C 0.71348(16) 0.8313(2) 0.08389(11) 0.0193(4) Uani 1 1 d . . .
H6 H 0.7325 0.9185 0.1039 0.023 Uiso 1 1 calc R . .
C7 C 0.66833(15) 0.7409(2) 0.13055(11) 0.0165(4) Uani 1 1 d . . .
C8 C 0.77605(19) 0.8930(3) -0.04350(12) 0.0322(5) Uani 1 1 d DU . .
C9 C 0.65411(15) 0.7798(2) 0.21492(11) 0.0161(4) Uani 1 1 d . . .
H9 H 0.6538 0.8792 0.2168 0.019 Uiso 1 1 calc R . .
C10 C 0.74913(16) 0.73342(19) 0.28298(11) 0.0159(4) Uani 1 1 d . . .
C11 C 0.74397(16) 0.7543(2) 0.36450(11) 0.0187(4) Uani 1 1 d . . .
C12 C 0.83112(17) 0.7139(2) 0.42727(12) 0.0212(4) Uani 1 1 d . . .
H12 H 0.8259 0.7276 0.4822 0.025 Uiso 1 1 calc R . .
C13 C 0.92498(17) 0.6540(2) 0.40966(12) 0.0230(5) Uani 1 1 d . . .
H13 H 0.9840 0.6263 0.4525 0.028 Uiso 1 1 calc R . .
C14 C 0.93305(17) 0.6344(2) 0.32932(13) 0.0241(5) Uani 1 1 d . . .
H14 H 0.9980 0.5951 0.3169 0.029 Uiso 1 1 calc R . .
C15 C 0.84505(16) 0.6728(2) 0.26729(12) 0.0207(4) Uani 1 1 d . . .
H15 H 0.8503 0.6574 0.2125 0.025 Uiso 1 1 calc R . .
C16 C 0.55896(16) 0.8686(2) 0.35426(11) 0.0194(4) Uani 1 1 d . . .
C17 C 0.49672(16) 0.8244(2) 0.28006(11) 0.0158(4) Uani 1 1 d . . .
C18 C 0.38904(16) 0.8750(2) 0.25334(12) 0.0207(4) Uani 1 1 d . . .
H18 H 0.3457 0.8461 0.2027 0.025 Uiso 1 1 calc R . .
C19 C 0.34450(18) 0.9662(2) 0.29923(12) 0.0243(5) Uani 1 1 d . . .
H19 H 0.2703 0.9973 0.2810 0.029 Uiso 1 1 calc R . .
C20 C 0.40858(18) 1.0122(2) 0.37196(12) 0.0234(5) Uani 1 1 d . . .
H20 H 0.3789 1.0764 0.4031 0.028 Uiso 1 1 calc R . .
C21 C 0.51576(18) 0.9641(2) 0.39892(12) 0.0237(5) Uani 1 1 d . . .
H21 H 0.5601 0.9966 0.4482 0.028 Uiso 1 1 calc R . .
C22 C 0.50291(18) 0.4799(2) 0.32525(12) 0.0260(5) Uani 1 1 d . . .
H22A H 0.5064 0.5497 0.3672 0.031 Uiso 1 1 calc R . .
H22B H 0.5795 0.4629 0.3173 0.031 Uiso 1 1 calc R . .
C23 C 0.4535(2) 0.3546(2) 0.35145(13) 0.0324(6) Uani 1 1 d . . .
H23A H 0.3780 0.3728 0.3596 0.049 Uiso 1 1 calc R . .
H23B H 0.5002 0.3228 0.4025 0.049 Uiso 1 1 calc R . .
H23C H 0.4502 0.2865 0.3094 0.049 Uiso 1 1 calc R . .

loop_
_atom_site_aniso_label
_atom_site_aniso_U_11
_atom_site_aniso_U_22
_atom_site_aniso_U_33
_atom_site_aniso_U_23
_atom_site_aniso_U_13
_atom_site_aniso_U_12
P1 0.0158(3) 0.0174(3) 0.0165(2) -0.0017(2) 0.00174(19) -0.0013(2)
F1 0.116(5) 0.053(2) 0.052(2) 0.0018(18) 0.064(3) -0.006(2)
F2 0.0444(15) 0.050(2) 0.040(2) 0.0250(16) 0.0085(13) -0.0012(12)
F3 0.054(3) 0.087(5) 0.036(3) 0.024(2) -0.011(2) -0.044(3)
F4 0.088(4) 0.045(3) 0.083(5) -0.002(3) 0.073(4) -0.004(2)
F5 0.056(3) 0.139(7) 0.047(3) 0.055(4) -0.013(3) -0.037(3)
F6 0.065(4) 0.031(2) 0.040(3) -0.003(2) 0.028(2) -0.019(2)
O1 0.0166(7) 0.0246(8) 0.0218(7) 0.0030(6) 0.0016(6) -0.0031(6)
O2 0.0211(8) 0.0237(8) 0.0212(7) -0.0035(6) -0.0018(6) 0.0001(6)
O3 0.0222(8) 0.0629(12) 0.0196(7) -0.0139(8) -0.0021(6) 0.0166(8)
N1 0.0123(8) 0.0180(9) 0.0169(7) -0.0041(7) 0.0029(6) -0.0004(7)
C1 0.0211(10) 0.0161(10) 0.0212(10) -0.0028(8) 0.0027(8) -0.0009(9)
C2 0.0147(10) 0.0195(10) 0.0181(9) -0.0021(8) 0.0020(8) 0.0020(8)
C3 0.0206(11) 0.0227(12) 0.0208(10) -0.0059(9) 0.0012(8) 0.0021(9)
C4 0.0218(11) 0.0328(13) 0.0177(9) -0.0030(9) 0.0053(8) 0.0033(10)
C5 0.0195(10) 0.0281(12) 0.0200(10) 0.0009(9) 0.0051(8) 0.0006(9)
C6 0.0158(10) 0.0201(11) 0.0213(10) -0.0010(9) 0.0025(8) -0.0006(9)
C7 0.0115(9) 0.0203(11) 0.0174(9) -0.0017(8) 0.0022(7) 0.0020(8)
C8 0.0340(12) 0.0428(14) 0.0205(9) 0.0010(8) 0.0075(7) -0.0062(8)
C9 0.0144(10) 0.0166(10) 0.0172(9) -0.0023(8) 0.0031(7) -0.0018(8)
C10 0.0149(10) 0.0126(10) 0.0196(9) -0.0011(8) 0.0025(7) -0.0032(8)
C11 0.0148(10) 0.0200(11) 0.0211(9) -0.0020(8) 0.0033(8) -0.0008(8)
C12 0.0211(11) 0.0215(11) 0.0196(9) 0.0003(9) 0.0009(8) -0.0046(9)
C13 0.0176(10) 0.0192(11) 0.0282(11) 0.0033(9) -0.0041(8) -0.0006(9)
C14 0.0163(10) 0.0209(12) 0.0339(11) -0.0044(9) 0.0024(9) 0.0017(9)
C15 0.0176(10) 0.0219(11) 0.0227(10) -0.0039(9) 0.0047(8) -0.0012(9)
C16 0.0160(10) 0.0240(12) 0.0188(9) -0.0009(9) 0.0049(8) 0.0011(9)
C17 0.0174(10) 0.0152(10) 0.0162(9) 0.0005(8) 0.0065(7) 0.0000(8)
C18 0.0178(10) 0.0244(11) 0.0196(9) 0.0014(9) 0.0035(8) 0.0005(9)
C19 0.0200(11) 0.0256(12) 0.0287(11) 0.0049(9) 0.0085(9) 0.0061(9)
C20 0.0265(11) 0.0195(11) 0.0275(10) -0.0012(9) 0.0136(9) 0.0015(9)
C21 0.0251(11) 0.0263(12) 0.0209(10) -0.0069(9) 0.0077(8) -0.0018(9)
C22 0.0227(11) 0.0320(13) 0.0216(10) 0.0067(10) 0.0003(8) 0.0006(10)
C23 0.0383(14) 0.0294(13) 0.0294(11) 0.0070(10) 0.0068(10) 0.0007(11)

loop_
_atom_type_symbol
_atom_type_description
_atom_type_scat_dispersion_real
_atom_type_scat_dispersion_imag
_atom_type_scat_source
C C 0.0033 0.0016 'International Tables Vol C Tables 4.2.6.8 and 6.1.1.4'
H H 0.0000 0.0000 'International Tables Vol C Tables 4.2.6.8 and 6.1.1.4'
F F 0.0171 0.0103 'International Tables Vol C Tables 4.2.6.8 and 6.1.1.4'
N N 0.0061 0.0033 'International Tables Vol C Tables 4.2.6.8 and 6.1.1.4'
O O 0.0106 0.0060 'International Tables Vol C Tables 4.2.6.8 and 6.1.1.4'
P P 0.1023 0.0942 'International Tables Vol C Tables 4.2.6.8 and 6.1.1.4'

loop_
_geom_angle_atom_site_label_1
_geom_angle_atom_site_label_2
_geom_angle_atom_site_label_3
_geom_angle
_geom_angle_site_symmetry_1
_geom_angle_site_symmetry_3
_geom_angle_publ_flag
O1 P1 N1 106.48(8) . . ?
O1 P1 C1 108.72(9) . . ?
O2 P1 O1 108.64(8) . . ?
O2 P1 N1 117.68(9) . . ?
O2 P1 C1 114.65(9) . . ?
N1 P1 C1 100.00(9) . . ?
C22 O1 P1 123.96(12) . . ?
C11 O3 C16 131.57(15) . . ?
C9 N1 P1 122.77(12) . . ?
C17 N1 P1 121.67(13) . . ?
C17 N1 C9 114.26(15) . . ?
P1 C1 H1A 110.0 . . ?
P1 C1 H1B 110.0 . . ?
H1A C1 H1B 108.4 . . ?
C2 C1 P1 108.51(14) . . ?
C2 C1 H1A 110.0 . . ?
C2 C1 H1B 110.0 . . ?
C3 C2 C1 121.90(19) . . ?
C3 C2 C7 119.78(19) . . ?
C7 C2 C1 118.27(16) . . ?
C2 C3 H3 119.7 . . ?
C4 C3 C2 120.7(2) . . ?
C4 C3 H3 119.7 . . ?
C3 C4 H4 120.2 . . ?
C3 C4 C5 119.61(18) . . ?
C5 C4 H4 120.2 . . ?
C4 C5 C6 120.43(19) . . ?
C4 C5 C8 120.04(18) . . ?
C6 C5 C8 119.5(2) . . ?
C5 C6 H6 120.1 . . ?
C7 C6 C5 119.83(19) . . ?
C7 C6 H6 120.1 . . ?
C2 C7 C9 120.52(18) . . ?
C6 C7 C2 119.67(17) . . ?
C6 C7 C9 119.80(18) . . ?
F1 C8 F2 101.4(3) . . ?
F1 C8 F3 111.6(5) . . ?
F1 C8 F4 41.4(2) . . ?
F1 C8 F6 122.8(6) . . ?
F1 C8 C5 116.6(3) . . ?
F2 C8 C5 108.7(2) . . ?
F3 C8 F2 100.7(5) . . ?
F3 C8 F4 83.4(5) . . ?
F3 C8 F6 15.0(8) . . ?
F3 C8 C5 115.6(5) . . ?
F4 C8 F2 138.2(3) . . ?
F4 C8 C5 106.6(3) . . ?
F5 C8 F1 65.8(4) . . ?
F5 C8 F2 36.6(5) . . ?
F5 C8 F3 120.9(7) . . ?
F5 C8 F4 106.2(4) . . ?
F5 C8 F6 114.2(7) . . ?
F5 C8 C5 116.6(3) . . ?
F6 C8 F2 88.3(6) . . ?
F6 C8 F4 98.2(5) . . ?
F6 C8 C5 112.8(6) . . ?
N1 C9 C7 112.48(15) . . ?
N1 C9 H9 106.8 . . ?
N1 C9 C10 109.61(15) . . ?
C7 C9 H9 106.8 . . ?
C7 C9 C10 113.91(16) . . ?
C10 C9 H9 106.8 . . ?
C11 C10 C9 120.38(17) . . ?
C15 C10 C9 122.12(17) . . ?
C15 C10 C11 117.47(17) . . ?
O3 C11 C10 127.14(17) . . ?
O3 C11 C12 111.91(17) . . ?
C12 C11 C10 120.87(19) . . ?
C11 C12 H12 119.9 . . ?
C13 C12 C11 120.21(18) . . ?
C13 C12 H12 119.9 . . ?
C12 C13 H13 120.0 . . ?
C12 C13 C14 120.05(18) . . ?
C14 C13 H13 120.0 . . ?
C13 C14 H14 120.3 . . ?
C13 C14 C15 119.31(19) . . ?
C15 C14 H14 120.3 . . ?
C10 C15 H15 119.0 . . ?
C14 C15 C10 122.06(18) . . ?
C14 C15 H15 119.0 . . ?
O3 C16 C17 125.81(18) . . ?
O3 C16 C21 113.63(17) . . ?
C21 C16 C17 120.40(18) . . ?
C16 C17 N1 119.84(17) . . ?
C16 C17 C18 118.40(18) . . ?
C18 C17 N1 121.70(17) . . ?
C17 C18 H18 119.4 . . ?
C19 C18 C17 121.18(18) . . ?
C19 C18 H18 119.4 . . ?
C18 C19 H19 120.1 . . ?
C18 C19 C20 119.80(19) . . ?
C20 C19 H19 120.1 . . ?
C19 C20 H20 120.1 . . ?
C21 C20 C19 119.76(19) . . ?
C21 C20 H20 120.1 . . ?
C16 C21 H21 119.8 . . ?
C20 C21 C16 120.39(19) . . ?
C20 C21 H21 119.8 . . ?
O1 C22 H22A 110.2 . . ?
O1 C22 H22B 110.2 . . ?
O1 C22 C23 107.42(17) . . ?
H22A C22 H22B 108.5 . . ?
C23 C22 H22A 110.2 . . ?
C23 C22 H22B 110.2 . . ?
C22 C23 H23A 109.5 . . ?
C22 C23 H23B 109.5 . . ?
C22 C23 H23C 109.5 . . ?
H23A C23 H23B 109.5 . . ?
H23A C23 H23C 109.5 . . ?
H23B C23 H23C 109.5 . . ?

loop_
_geom_bond_atom_site_label_1
_geom_bond_atom_site_label_2
_geom_bond_distance
_geom_bond_site_symmetry_2
_geom_bond_publ_flag
P1 O1 1.5790(14) . ?
P1 O2 1.4664(14) . ?
P1 N1 1.6614(16) . ?
P1 C1 1.795(2) . ?
F1 C8 1.299(4) . ?
F2 C8 1.428(4) . ?
F3 C8 1.302(7) . ?
F4 C8 1.420(5) . ?
F5 C8 1.222(5) . ?
F6 C8 1.321(8) . ?
O1 C22 1.454(2) . ?
O3 C11 1.374(2) . ?
O3 C16 1.383(2) . ?
N1 C9 1.493(2) . ?
N1 C17 1.423(2) . ?
C1 H1A 0.9900 . ?
C1 H1B 0.9900 . ?
C1 C2 1.511(3) . ?
C2 C3 1.394(3) . ?
C2 C7 1.402(3) . ?
C3 H3 0.9500 . ?
C3 C4 1.381(3) . ?
C4 H4 0.9500 . ?
C4 C5 1.391(3) . ?
C5 C6 1.398(3) . ?
C5 C8 1.495(3) . ?
C6 H6 0.9500 . ?
C6 C7 1.389(3) . ?
C7 C9 1.517(2) . ?
C9 H9 1.0000 . ?
C9 C10 1.526(3) . ?
C10 C11 1.402(3) . ?
C10 C15 1.397(3) . ?
C11 C12 1.396(3) . ?
C12 H12 0.9500 . ?
C12 C13 1.383(3) . ?
C13 H13 0.9500 . ?
C13 C14 1.390(3) . ?
C14 H14 0.9500 . ?
C14 C15 1.390(3) . ?
C15 H15 0.9500 . ?
C16 C17 1.393(3) . ?
C16 C21 1.390(3) . ?
C17 C18 1.397(3) . ?
C18 H18 0.9500 . ?
C18 C19 1.382(3) . ?
C19 H19 0.9500 . ?
C19 C20 1.388(3) . ?
C20 H20 0.9500 . ?
C20 C21 1.383(3) . ?
C21 H21 0.9500 . ?
C22 H22A 0.9900 . ?
C22 H22B 0.9900 . ?
C22 C23 1.503(3) . ?
C23 H23A 0.9800 . ?
C23 H23B 0.9800 . ?
C23 H23C 0.9800 . ?

loop_
_geom_torsion_atom_site_label_1
_geom_torsion_atom_site_label_2
_geom_torsion_atom_site_label_3
_geom_torsion_atom_site_label_4
_geom_torsion
_geom_torsion_site_symmetry_1
_geom_torsion_site_symmetry_2
_geom_torsion_site_symmetry_3
_geom_torsion_site_symmetry_4
_geom_torsion_publ_flag
P1 O1 C22 C23 -153.57(15) . . . . ?
P1 N1 C9 C7 23.1(2) . . . . ?
P1 N1 C9 C10 -104.70(16) . . . . ?
P1 N1 C17 C16 139.53(16) . . . . ?
P1 N1 C17 C18 -43.4(2) . . . . ?
P1 C1 C2 C3 -129.57(17) . . . . ?
P1 C1 C2 C7 48.0(2) . . . . ?
O1 P1 N1 C9 136.23(14) . . . . ?
O1 P1 N1 C17 -57.56(16) . . . . ?
O1 P1 C1 C2 -168.75(12) . . . . ?
O2 P1 O1 C22 -175.92(16) . . . . ?
O2 P1 N1 C9 -101.66(15) . . . . ?
O2 P1 N1 C17 64.56(17) . . . . ?
O2 P1 C1 C2 69.46(15) . . . . ?
O3 C11 C12 C13 -176.07(19) . . . . ?
O3 C16 C17 N1 -9.9(3) . . . . ?
O3 C16 C17 C18 173.0(2) . . . . ?
O3 C16 C21 C20 -172.82(19) . . . . ?
N1 P1 O1 C22 -48.25(17) . . . . ?
N1 P1 C1 C2 -57.41(14) . . . . ?
N1 C9 C10 C11 -48.7(2) . . . . ?
N1 C9 C10 C15 133.14(19) . . . . ?
N1 C17 C18 C19 -177.44(18) . . . . ?
C1 P1 O1 C22 58.69(18) . . . . ?
C1 P1 N1 C9 23.15(16) . . . . ?
C1 P1 N1 C17 -170.63(15) . . . . ?
C1 C2 C3 C4 177.49(18) . . . . ?
C1 C2 C7 C6 -176.51(17) . . . . ?
C1 C2 C7 C9 4.7(3) . . . . ?
C2 C3 C4 C5 -0.8(3) . . . . ?
C2 C7 C9 N1 -43.4(2) . . . . ?
C2 C7 C9 C10 82.1(2) . . . . ?
C3 C2 C7 C6 1.1(3) . . . . ?
C3 C2 C7 C9 -177.65(17) . . . . ?
C3 C4 C5 C6 0.5(3) . . . . ?
C3 C4 C5 C8 -176.95(19) . . . . ?
C4 C5 C6 C7 0.6(3) . . . . ?
C4 C5 C8 F1 -9.8(5) . . . . ?
C4 C5 C8 F2 103.9(3) . . . . ?
C4 C5 C8 F3 -143.9(5) . . . . ?
C4 C5 C8 F4 -53.3(5) . . . . ?
C4 C5 C8 F5 65.0(8) . . . . ?
C4 C5 C8 F6 -160.0(6) . . . . ?
C5 C6 C7 C2 -1.4(3) . . . . ?
C5 C6 C7 C9 177.40(18) . . . . ?
C6 C5 C8 F1 172.7(5) . . . . ?
C6 C5 C8 F2 -73.6(3) . . . . ?
C6 C5 C8 F3 38.6(6) . . . . ?
C6 C5 C8 F4 129.2(5) . . . . ?
C6 C5 C8 F5 -112.5(8) . . . . ?
C6 C5 C8 F6 22.5(6) . . . . ?
C6 C7 C9 N1 137.88(18) . . . . ?
C6 C7 C9 C10 -96.6(2) . . . . ?
C7 C2 C3 C4 0.0(3) . . . . ?
C7 C9 C10 C11 -175.75(18) . . . . ?
C7 C9 C10 C15 6.1(3) . . . . ?
C8 C5 C6 C7 178.05(19) . . . . ?
C9 N1 C17 C16 -53.2(2) . . . . ?
C9 N1 C17 C18 123.91(19) . . . . ?
C9 C10 C11 O3 -2.7(3) . . . . ?
C9 C10 C11 C12 -179.12(18) . . . . ?
C9 C10 C15 C14 177.96(19) . . . . ?
C10 C11 C12 C13 0.9(3) . . . . ?
C11 O3 C16 C17 24.6(4) . . . . ?
C11 O3 C16 C21 -160.0(2) . . . . ?
C11 C10 C15 C14 -0.2(3) . . . . ?
C11 C12 C13 C14 0.3(3) . . . . ?
C12 C13 C14 C15 -1.4(3) . . . . ?
C13 C14 C15 C10 1.4(3) . . . . ?
C15 C10 C11 O3 175.5(2) . . . . ?
C15 C10 C11 C12 -0.9(3) . . . . ?
C16 O3 C11 C10 7.4(4) . . . . ?
C16 O3 C11 C12 -175.8(2) . . . . ?
C16 C17 C18 C19 -0.3(3) . . . . ?
C17 N1 C9 C7 -144.04(16) . . . . ?
C17 N1 C9 C10 88.15(19) . . . . ?
C17 C16 C21 C20 2.8(3) . . . . ?
C17 C18 C19 C20 2.1(3) . . . . ?
C18 C19 C20 C21 -1.4(3) . . . . ?
C19 C20 C21 C16 -1.0(3) . . . . ?
C21 C16 C17 N1 175.03(18) . . . . ?
C21 C16 C17 C18 -2.1(3) . . . . ?
